data_7101610
loop_
_publ_author_name
'Dong, Yongqiang'
'Lam, Jacky W Y'
'Qin, Anjun'
'Li, Zhen'
'Sun, Jingzhi'
'Sung, Herman H-Y'
'Williams, Ian D'
'Tang, Ben Zhong'

_publ_section_title
;
 Switching the light emission of (4-biphenylyl)phenyldibenzofulvene by
 morphological modulation: crystallization-induced emission
 enhancement.
;
_journal_issue 1
_journal_name_full 'Chemical communications (Cambridge, England)'
_journal_page_first 40
_journal_page_last 42
_journal_paper_doi 10.1039/b613157c
_journal_year 2007
_chemical_formula_sum 'C34 H26 Cl2'
_chemical_formula_weight 505.45
_chemical_name_systematic
;
?
;
_space_group_IT_number 14
_symmetry_cell_setting monoclinic
_symmetry_space_group_name_Hall '-P 2ybc'
_symmetry_space_group_name_H-M 'P 1 21/c 1'
_atom_sites_solution_hydrogens geom
_atom_sites_solution_primary direct
_atom_sites_solution_secondary difmap
_audit_creation_method SHELXL-97
_cell_angle_alpha 90.00
_cell_angle_beta 108.0360(10)
_cell_angle_gamma 90.00
_cell_formula_units_Z 4
_cell_length_a 13.8275(7)
_cell_length_b 9.9939(5)
_cell_length_c 19.6086(9)
_cell_measurement_reflns_used 8454
_cell_measurement_temperature 100(2)
_cell_measurement_theta_max 29.58
_cell_measurement_theta_min 2.18
_cell_volume 2576.6(2)
_computing_structure_refinement 'SHELXL-97 (Sheldrick, 1997)'
_computing_structure_solution 'SHELXS-97 (Sheldrick, 1990)'
_diffrn_ambient_temperature 100(2)
_diffrn_measured_fraction_theta_full 0.946
_diffrn_measured_fraction_theta_max 0.934
_diffrn_radiation_monochromator graphite
_diffrn_radiation_source 'fine-focus sealed tube'
_diffrn_radiation_type MoK\a
_diffrn_radiation_wavelength 0.71073
_diffrn_reflns_av_R_equivalents 0.0234
_diffrn_reflns_av_sigmaI/netI 0.0272
_diffrn_reflns_limit_h_max 17
_diffrn_reflns_limit_h_min -17
_diffrn_reflns_limit_k_max 9
_diffrn_reflns_limit_k_min -12
_diffrn_reflns_limit_l_max 24
_diffrn_reflns_limit_l_min -24
_diffrn_reflns_number 15935
_diffrn_reflns_theta_full 25.00
_diffrn_reflns_theta_max 26.00
_diffrn_reflns_theta_min 2.31
_exptl_absorpt_coefficient_mu 0.274
_exptl_absorpt_correction_T_max 1.00
_exptl_absorpt_correction_T_min 0.93
_exptl_absorpt_correction_type multi-scan
_exptl_absorpt_process_details SADABS
_exptl_crystal_colour colorless
_exptl_crystal_density_diffrn 1.303
_exptl_crystal_density_method 'not measured'
_exptl_crystal_description bar
_exptl_crystal_F_000 1056
_exptl_crystal_size_max 0.30
_exptl_crystal_size_mid 0.15
_exptl_crystal_size_min 0.12
_refine_diff_density_max 0.586
_refine_diff_density_min -0.411
_refine_diff_density_rms 0.051
_refine_ls_extinction_method none
_refine_ls_goodness_of_fit_ref 1.036
_refine_ls_hydrogen_treatment constr
_refine_ls_matrix_type full
_refine_ls_number_parameters 323
_refine_ls_number_reflns 4723
_refine_ls_number_restraints 0
_refine_ls_restrained_S_all 1.036
_refine_ls_R_factor_all 0.0572
_refine_ls_R_factor_gt 0.0481
_refine_ls_shift/su_max 0.000
_refine_ls_shift/su_mean 0.000
_refine_ls_structure_factor_coef Fsqd
_refine_ls_weighting_details 'calc w=1/[\s^2^(Fo^2^)+(0.0510P)^2^+2.0000P] where P=(Fo^2^+2Fc^2^)/3'
_refine_ls_weighting_scheme calc
_refine_ls_wR_factor_gt 0.1093
_refine_ls_wR_factor_ref 0.1136
_reflns_number_gt 4006
_reflns_number_total 4723
_reflns_threshold_expression >2sigma(I)
_cod_data_source_file b613157c.txt
_cod_data_source_block 1
_cod_depositor_comments
;
The following automatic conversions were performed:
'_symmetry_cell_setting' value 'Monoclinic' changed to 'monoclinic'
according to '/home/saulius/struct/CIF-dictionaries/cif_core.dic'
dictionary named 'cif_core.dic' version 2.4.1 from 2010-06-29.

Automatic conversion script
Id: cif_fix_enum 1527 2010-12-29 10:47:43Z saulius 
;
_cod_original_sg_symbol_H-M P2(1)/c
_cod_database_code 7101610

loop_
_symmetry_equiv_pos_as_xyz
'x, y, z'
'-x, y+1/2, -z+1/2'
'-x, -y, -z'
'x, -y-1/2, z-1/2'

loop_
_atom_site_label
_atom_site_type_symbol
_atom_site_fract_x
_atom_site_fract_y
_atom_site_fract_z
_atom_site_U_iso_or_equiv
_atom_site_adp_type
_atom_site_occupancy
_atom_site_symmetry_multiplicity
_atom_site_calc_flag
_atom_site_refinement_flags
_atom_site_disorder_assembly
_atom_site_disorder_group
C1 C 0.32283(14) 0.14571(18) 0.55434(10) 0.0192(4) Uani 1 1 d . . .
C2 C 0.32152(15) 0.1086(2) 0.62255(11) 0.0223(4) Uani 1 1 d . . .
H2A H 0.3818 0.1135 0.6623 0.027 Uiso 1 1 calc R . .
C3 C 0.23120(16) 0.0644(2) 0.63173(11) 0.0261(4) Uani 1 1 d . . .
H3A H 0.2299 0.0401 0.6783 0.031 Uiso 1 1 calc R . .
C4 C 0.14285(16) 0.0551(2) 0.57422(12) 0.0271(5) Uani 1 1 d . . .
H4A H 0.0819 0.0243 0.5816 0.033 Uiso 1 1 calc R . .
C5 C 0.14316(15) 0.0906(2) 0.50575(12) 0.0257(4) Uani 1 1 d . . .
H5A H 0.0827 0.0844 0.4662 0.031 Uiso 1 1 calc R . .
C6 C 0.23301(15) 0.13522(19) 0.49602(11) 0.0213(4) Uani 1 1 d . . .
C7 C 0.25388(15) 0.17887(19) 0.43061(11) 0.0223(4) Uani 1 1 d . . .
C8 C 0.18932(16) 0.1906(2) 0.36148(11) 0.0275(5) Uani 1 1 d . . .
H8A H 0.1199 0.1652 0.3500 0.033 Uiso 1 1 calc R . .
C9 C 0.22755(17) 0.2405(2) 0.30867(11) 0.0298(5) Uani 1 1 d . . .
H9A H 0.1839 0.2501 0.2609 0.036 Uiso 1 1 calc R . .
C10 C 0.32955(17) 0.2762(2) 0.32577(11) 0.0275(5) Uani 1 1 d . . .
H10A H 0.3548 0.3097 0.2893 0.033 Uiso 1 1 calc R . .
C11 C 0.39490(15) 0.26365(19) 0.39516(10) 0.0218(4) Uani 1 1 d . . .
H11A H 0.4645 0.2879 0.4061 0.026 Uiso 1 1 calc R . .
C12 C 0.35760(14) 0.21528(18) 0.44864(10) 0.0188(4) Uani 1 1 d . . .
C13 C 0.40559(14) 0.19616(18) 0.52714(10) 0.0178(4) Uani 1 1 d . . .
C14 C 0.50290(14) 0.22206(18) 0.56646(10) 0.0168(4) Uani 1 1 d . . .
C15 C 0.58279(14) 0.26851(19) 0.53591(9) 0.0179(4) Uani 1 1 d . . .
C16 C 0.63035(15) 0.18044(19) 0.50134(10) 0.0204(4) Uani 1 1 d . . .
H16A H 0.6094 0.0895 0.4954 0.024 Uiso 1 1 calc R . .
C17 C 0.70723(14) 0.22338(19) 0.47570(10) 0.0204(4) Uani 1 1 d . . .
H17A H 0.7391 0.1611 0.4529 0.025 Uiso 1 1 calc R . .
C18 C 0.73946(13) 0.35768(19) 0.48257(9) 0.0179(4) Uani 1 1 d . . .
C19 C 0.69218(15) 0.4445(2) 0.51801(11) 0.0235(4) Uani 1 1 d . . .
H19A H 0.7127 0.5356 0.5239 0.028 Uiso 1 1 calc R . .
C20 C 0.61633(15) 0.4013(2) 0.54464(11) 0.0233(4) Uani 1 1 d . . .
H20A H 0.5864 0.4625 0.5693 0.028 Uiso 1 1 calc R . .
C21 C 0.81771(14) 0.40558(19) 0.45172(9) 0.0191(4) Uani 1 1 d . . .
C22 C 0.90143(15) 0.3271(2) 0.45259(10) 0.0227(4) Uani 1 1 d . . .
H22A H 0.9087 0.2404 0.4735 0.027 Uiso 1 1 calc R . .
C23 C 0.97405(16) 0.3740(2) 0.42326(11) 0.0265(4) Uani 1 1 d . . .
H23A H 1.0308 0.3195 0.4245 0.032 Uiso 1 1 calc R . .
C24 C 0.96494(16) 0.4992(2) 0.39225(11) 0.0277(5) Uani 1 1 d . . .
H24A H 1.0152 0.5310 0.3724 0.033 Uiso 1 1 calc R . .
C25 C 0.88160(16) 0.5781(2) 0.39034(11) 0.0273(5) Uani 1 1 d . . .
H25A H 0.8743 0.6640 0.3686 0.033 Uiso 1 1 calc R . .
C26 C 0.80952(15) 0.5325(2) 0.41988(10) 0.0225(4) Uani 1 1 d . . .
H26A H 0.7532 0.5879 0.4187 0.027 Uiso 1 1 calc R . .
C27 C 0.54017(13) 0.20253(19) 0.64563(10) 0.0183(4) Uani 1 1 d . . .
C28 C 0.58809(14) 0.0832(2) 0.67392(10) 0.0211(4) Uani 1 1 d . . .
H28A H 0.5983 0.0159 0.6426 0.025 Uiso 1 1 calc R . .
C29 C 0.62072(15) 0.0620(2) 0.74688(11) 0.0261(4) Uani 1 1 d . . .
H29A H 0.6529 -0.0200 0.7656 0.031 Uiso 1 1 calc R . .
C30 C 0.60679(16) 0.1602(2) 0.79337(11) 0.0275(5) Uani 1 1 d . . .
H30A H 0.6279 0.1447 0.8436 0.033 Uiso 1 1 calc R . .
C31 C 0.56177(16) 0.2807(2) 0.76565(11) 0.0273(5) Uani 1 1 d . . .
H31A H 0.5534 0.3488 0.7971 0.033 Uiso 1 1 calc R . .
C32 C 0.52904(15) 0.3022(2) 0.69227(11) 0.0232(4) Uani 1 1 d . . .
H32A H 0.4989 0.3852 0.6737 0.028 Uiso 1 1 calc R . .
C33A C 0.8352(4) 0.2479(5) 0.7383(3) 0.0311(10) Uiso 0.50 1 d P A 1
C34A C 0.8314(5) 0.1903(6) 0.6692(3) 0.0506(14) Uiso 0.50 1 d P A 1
C33B C 0.8133(4) 0.2865(6) 0.7097(3) 0.0392(12) Uiso 0.50 1 d P A 2
C34B C 0.8689(3) 0.1499(5) 0.7081(2) 0.0301(9) Uiso 0.50 1 d P A 2
Cl1 Cl 0.90789(4) 0.40194(6) 0.75814(3) 0.03860(17) Uani 1 1 d . . .
Cl2 Cl 0.94181(5) 0.16441(6) 0.64768(4) 0.04359(18) Uani 1 1 d . . .

loop_
_atom_site_aniso_label
_atom_site_aniso_U_11
_atom_site_aniso_U_22
_atom_site_aniso_U_33
_atom_site_aniso_U_23
_atom_site_aniso_U_13
_atom_site_aniso_U_12
C1 0.0187(9) 0.0143(9) 0.0262(10) -0.0053(8) 0.0095(8) 0.0013(7)
C2 0.0231(10) 0.0203(10) 0.0256(10) -0.0042(8) 0.0107(8) -0.0006(8)
C3 0.0289(11) 0.0241(10) 0.0304(11) -0.0060(8) 0.0169(9) -0.0027(9)
C4 0.0215(10) 0.0240(10) 0.0422(12) -0.0089(9) 0.0192(9) -0.0041(8)
C5 0.0175(9) 0.0215(10) 0.0369(11) -0.0090(9) 0.0066(8) 0.0003(8)
C6 0.0204(10) 0.0133(9) 0.0306(10) -0.0050(8) 0.0083(8) 0.0017(7)
C7 0.0227(10) 0.0170(9) 0.0261(10) -0.0061(8) 0.0062(8) 0.0032(8)
C8 0.0222(10) 0.0268(11) 0.0299(11) -0.0065(9) 0.0028(8) 0.0021(8)
C9 0.0324(11) 0.0307(12) 0.0201(10) -0.0024(9) -0.0012(8) 0.0056(9)
C10 0.0368(12) 0.0238(10) 0.0227(10) 0.0011(8) 0.0103(9) 0.0060(9)
C11 0.0258(10) 0.0166(9) 0.0239(10) -0.0025(8) 0.0091(8) 0.0024(8)
C12 0.0193(9) 0.0130(9) 0.0237(9) -0.0048(7) 0.0062(8) 0.0023(7)
C13 0.0206(9) 0.0138(9) 0.0201(9) -0.0029(7) 0.0080(7) 0.0019(7)
C14 0.0179(9) 0.0126(8) 0.0213(9) -0.0031(7) 0.0079(7) 0.0013(7)
C15 0.0166(9) 0.0196(9) 0.0150(8) -0.0005(7) 0.0015(7) 0.0009(7)
C16 0.0234(10) 0.0139(9) 0.0246(10) -0.0001(7) 0.0087(8) -0.0004(8)
C17 0.0225(10) 0.0183(9) 0.0228(9) -0.0007(8) 0.0104(8) 0.0027(8)
C18 0.0143(9) 0.0204(9) 0.0171(9) 0.0003(7) 0.0021(7) 0.0018(7)
C19 0.0243(10) 0.0163(9) 0.0309(10) -0.0030(8) 0.0102(8) -0.0031(8)
C20 0.0236(10) 0.0200(10) 0.0287(10) -0.0066(8) 0.0116(8) 0.0001(8)
C21 0.0202(9) 0.0199(9) 0.0154(8) -0.0027(7) 0.0031(7) -0.0038(8)
C22 0.0258(10) 0.0201(10) 0.0236(10) -0.0001(8) 0.0095(8) 0.0006(8)
C23 0.0252(10) 0.0298(11) 0.0285(10) -0.0035(9) 0.0140(9) -0.0004(9)
C24 0.0320(11) 0.0303(11) 0.0258(10) -0.0064(9) 0.0164(9) -0.0110(9)
C25 0.0343(12) 0.0208(10) 0.0262(10) 0.0006(8) 0.0086(9) -0.0082(9)
C26 0.0234(10) 0.0197(10) 0.0226(9) -0.0019(8) 0.0044(8) -0.0006(8)
C27 0.0128(8) 0.0209(9) 0.0230(9) -0.0025(8) 0.0079(7) -0.0031(7)
C28 0.0196(9) 0.0229(10) 0.0218(9) -0.0027(8) 0.0077(8) 0.0013(8)
C29 0.0221(10) 0.0275(11) 0.0283(10) 0.0040(9) 0.0073(8) 0.0028(8)
C30 0.0249(10) 0.0386(12) 0.0171(9) -0.0009(9) 0.0037(8) -0.0014(9)
C31 0.0270(11) 0.0328(12) 0.0232(10) -0.0103(9) 0.0096(8) -0.0034(9)
C32 0.0213(10) 0.0226(10) 0.0249(10) -0.0022(8) 0.0058(8) 0.0009(8)
Cl1 0.0330(3) 0.0399(3) 0.0485(3) -0.0149(3) 0.0208(3) -0.0068(2)
Cl2 0.0547(4) 0.0336(3) 0.0547(4) -0.0070(3) 0.0347(3) -0.0022(3)

loop_
_atom_type_symbol
_atom_type_description
_atom_type_scat_dispersion_real
_atom_type_scat_dispersion_imag
_atom_type_scat_source
C C 0.0033 0.0016 'International Tables Vol C Tables 4.2.6.8 and 6.1.1.4'
H H 0.0000 0.0000 'International Tables Vol C Tables 4.2.6.8 and 6.1.1.4'
Cl Cl 0.1484 0.1585 'International Tables Vol C Tables 4.2.6.8 and 6.1.1.4'

loop_
_geom_angle_atom_site_label_1
_geom_angle_atom_site_label_2
_geom_angle_atom_site_label_3
_geom_angle
C2 C1 C6 119.31(18)
C2 C1 C13 132.25(18)
C6 C1 C13 108.43(17)
C3 C2 C1 119.25(19)
C4 C3 C2 121.19(19)
C3 C4 C5 120.22(18)
C6 C5 C4 119.04(19)
C5 C6 C1 120.97(19)
C5 C6 C7 130.03(19)
C1 C6 C7 108.99(17)
C8 C7 C12 121.45(19)
C8 C7 C6 130.03(19)
C12 C7 C6 108.49(17)
C7 C8 C9 118.9(2)
C10 C9 C8 120.16(19)
C11 C10 C9 121.1(2)
C10 C11 C12 119.35(19)
C11 C12 C7 119.02(18)
C11 C12 C13 132.38(17)
C7 C12 C13 108.57(17)
C14 C13 C12 127.69(17)
C14 C13 C1 126.77(17)
C12 C13 C1 105.52(16)
C13 C14 C15 124.26(17)
C13 C14 C27 122.09(16)
C15 C14 C27 113.63(15)
C16 C15 C20 118.05(17)
C16 C15 C14 121.38(17)
C20 C15 C14 120.48(16)
C17 C16 C15 120.95(18)
C16 C17 C18 121.29(17)
C19 C18 C17 117.24(17)
C19 C18 C21 121.30(18)
C17 C18 C21 121.43(17)
C20 C19 C18 121.53(18)
C19 C20 C15 120.91(18)
C22 C21 C26 117.82(18)
C22 C21 C18 121.64(18)
C26 C21 C18 120.54(17)
C23 C22 C21 120.67(19)
C24 C23 C22 120.77(19)
C23 C24 C25 119.29(19)
C26 C25 C24 120.26(19)
C25 C26 C21 121.19(19)
C32 C27 C28 119.10(18)
C32 C27 C14 121.19(18)
C28 C27 C14 119.70(17)
C29 C28 C27 120.50(18)
C28 C29 C30 120.31(19)
C31 C30 C29 119.44(18)
C32 C31 C30 120.29(19)
C31 C32 C27 120.31(19)
C34A C33A Cl1 113.1(4)
C33A C34A Cl2 120.5(4)
C34B C33B Cl1 106.9(3)
C33B C34B Cl2 108.9(3)

loop_
_geom_bond_atom_site_label_1
_geom_bond_atom_site_label_2
_geom_bond_distance
C1 C2 1.393(3)
C1 C6 1.408(3)
C1 C13 1.492(3)
C2 C3 1.388(3)
C3 C4 1.386(3)
C4 C5 1.390(3)
C5 C6 1.388(3)
C6 C7 1.466(3)
C7 C8 1.378(3)
C7 C12 1.414(3)
C8 C9 1.392(3)
C9 C10 1.391(3)
C10 C11 1.387(3)
C11 C12 1.391(3)
C12 C13 1.488(3)
C13 C14 1.353(3)
C14 C15 1.485(3)
C14 C27 1.489(3)
C15 C16 1.394(3)
C15 C20 1.398(3)
C16 C17 1.378(3)
C17 C18 1.407(3)
C18 C19 1.395(3)
C18 C21 1.473(3)
C19 C20 1.378(3)
C21 C22 1.394(3)
C21 C26 1.402(3)
C22 C23 1.385(3)
C23 C24 1.379(3)
C24 C25 1.387(3)
C25 C26 1.376(3)
C27 C32 1.392(3)
C27 C28 1.394(3)
C28 C29 1.377(3)
C29 C30 1.393(3)
C30 C31 1.387(3)
C31 C32 1.385(3)
C33A C34A 1.460(8)
C33A Cl1 1.814(5)
C34A Cl2 1.724(6)
C33B C34B 1.571(7)
C33B Cl1 1.782(5)
C34B Cl2 1.783(4)

loop_
_geom_torsion_atom_site_label_1
_geom_torsion_atom_site_label_2
_geom_torsion_atom_site_label_3
_geom_torsion_atom_site_label_4
_geom_torsion
C6 C1 C2 C3 -1.2(3)
C13 C1 C2 C3 -179.94(19)
C1 C2 C3 C4 0.8(3)
C2 C3 C4 C5 -0.2(3)
C3 C4 C5 C6 0.0(3)
C4 C5 C6 C1 -0.5(3)
C4 C5 C6 C7 -179.68(19)
C2 C1 C6 C5 1.0(3)
C13 C1 C6 C5 -179.92(17)
C2 C1 C6 C7 -179.60(17)
C13 C1 C6 C7 -0.6(2)
C5 C6 C7 C8 1.9(3)
C1 C6 C7 C8 -177.4(2)
C5 C6 C7 C12 179.87(19)
C1 C6 C7 C12 0.6(2)
C12 C7 C8 C9 -0.5(3)
C6 C7 C8 C9 177.28(19)
C7 C8 C9 C10 0.7(3)
C8 C9 C10 C11 -0.3(3)
C9 C10 C11 C12 -0.4(3)
C10 C11 C12 C7 0.6(3)
C10 C11 C12 C13 -176.83(19)
C8 C7 C12 C11 -0.2(3)
C6 C7 C12 C11 -178.35(17)
C8 C7 C12 C13 177.83(17)
C6 C7 C12 C13 -0.4(2)
C11 C12 C13 C14 -0.8(3)
C7 C12 C13 C14 -178.38(18)
C11 C12 C13 C1 177.65(19)
C7 C12 C13 C1 0.03(19)
C2 C1 C13 C14 -2.4(3)
C6 C1 C13 C14 178.75(18)
C2 C1 C13 C12 179.20(19)
C6 C1 C13 C12 0.3(2)
C12 C13 C14 C15 -3.8(3)
C1 C13 C14 C15 178.13(17)
C12 C13 C14 C27 177.83(17)
C1 C13 C14 C27 -0.3(3)
C13 C14 C15 C16 -77.3(2)
C27 C14 C15 C16 101.2(2)
C13 C14 C15 C20 106.3(2)
C27 C14 C15 C20 -75.2(2)
C20 C15 C16 C17 -0.8(3)
C14 C15 C16 C17 -177.38(17)
C15 C16 C17 C18 -0.9(3)
C16 C17 C18 C19 1.6(3)
C16 C17 C18 C21 -176.59(18)
C17 C18 C19 C20 -0.6(3)
C21 C18 C19 C20 177.59(18)
C18 C19 C20 C15 -1.1(3)
C16 C15 C20 C19 1.8(3)
C14 C15 C20 C19 178.41(18)
C19 C18 C21 C22 143.82(19)
C17 C18 C21 C22 -38.0(3)
C19 C18 C21 C26 -36.6(3)
C17 C18 C21 C26 141.49(19)
C26 C21 C22 C23 0.4(3)
C18 C21 C22 C23 179.97(18)
C21 C22 C23 C24 -0.3(3)
C22 C23 C24 C25 -0.3(3)
C23 C24 C25 C26 0.8(3)
C24 C25 C26 C21 -0.7(3)
C22 C21 C26 C25 0.1(3)
C18 C21 C26 C25 -179.48(18)
C13 C14 C27 C32 -85.5(2)
C15 C14 C27 C32 95.9(2)
C13 C14 C27 C28 95.2(2)
C15 C14 C27 C28 -83.4(2)
C32 C27 C28 C29 2.3(3)
C14 C27 C28 C29 -178.34(18)
C27 C28 C29 C30 -0.4(3)
C28 C29 C30 C31 -1.4(3)
C29 C30 C31 C32 1.3(3)
C30 C31 C32 C27 0.6(3)
C28 C27 C32 C31 -2.4(3)
C14 C27 C32 C31 178.27(18)
Cl1 C33A C34A Cl2 51.5(6)
Cl1 C33B C34B Cl2 -73.0(4)
C34B C33B Cl1 C33A -49.2(6)
C34A C33A Cl1 C33B 54.5(7)
C33A C34A Cl2 C34B 48.4(5)
C33B C34B Cl2 C34A -44.2(5)
